data_1533886
loop_
_publ_author_name
'Kim Kwang-Bok'
'Koo Kyung-Wan'
'Chun Huigon'
'Cho Tong-Yul'

_publ_section_title
;
 Effect of heat treatment on photoluminescence behavior of Ba Mg Al10 O17
 : Eu phosphors
;
_journal_name_full 'Materials Chemistry and Physics'
_journal_page_first 682
_journal_page_last 689
_journal_volume 80
_journal_year 2003
_chemical_formula_sum 'Al11 Eu Mg O19'
_chemical_name_systematic 'Eu (Mg Al) Al10 O19'
_space_group_IT_number 194
_symmetry_space_group_name_Hall '-P 6c 2c'
_symmetry_space_group_name_H-M 'P 63/m m c'
_cell_angle_alpha 90
_cell_angle_beta 90
_cell_angle_gamma 120
_cell_formula_units_Z 2
_cell_length_a 5.5616
_cell_length_b 5.5616
_cell_length_c 21.9288
_cell_volume 587.415
_citation_journal_id_ASTM MCHPDR
_cod_data_source_file KimKwang-Bok_MCHPDR_2003_674.cif
_cod_data_source_block Al11Eu1Mg1O19
_cod_original_formula_sum 'Al11 Eu1 Mg1 O19'
_cod_database_code 1533886

loop_
_symmetry_equiv_pos_as_xyz
x,y,z
x-y,x,z+1/2
-y,x-y,z
-x,-y,z+1/2
-x+y,-x,z
y,-x+y,z+1/2
-y,-x,-z+1/2
x-y,-y,-z
x,x-y,-z+1/2
y,x,-z
-x+y,y,-z+1/2
-x,-x+y,-z
-x,-y,-z
-x+y,-x,-z-1/2
y,-x+y,-z
x,y,-z-1/2
x-y,x,-z
-y,x-y,-z-1/2
y,x,z-1/2
-x+y,y,z
-x,-x+y,z-1/2
-y,-x,z
x-y,-y,z-1/2
x,x-y,z

loop_
_atom_site_label
_atom_site_type_symbol
_atom_site_fract_x
_atom_site_fract_y
_atom_site_fract_z
_atom_site_occupancy
_atom_site_U_iso_or_equiv
O4 O-2 0 0 0.1629 1 0.0
O5 O-2 0.143 0.286 0.25 1 0.0
Eu1 Eu+3 0.3333 0.6667 0.75 1 0.0
Al5 Al+3 0 0 0.25 1 0.0
Mg1 Mg+2 0.3333 0.6667 0.0166 0.5 0.0
Al2 Al+3 0.3333 0.6667 0.0811 0.5 0.0
Al3 Al+3 0.3333 0.6667 0.1853 1 0.0
Al4 Al+3 0 0 0 1 0.0
O2 O-2 0.4912 0.9824 0.1591 1 0.0
O1 O-2 0.1497 0.2994 0.0615 1 0.0
O3 O-2 0.3333 0.6667 -0.0987 1 0.0
Al1 Al+3 0.1894 0.3788 0.8905 1 0.0
